data_1558766
loop_
_publ_author_name
'He\&s, Merlin'
'Stennett, Thomas'
'Fantuzzi, Felipe'
'Bertermann, R\"udiger'
'Schock, Marvin'
'Sch\"afer, Marius'
'Thiess, Torsten'
'Braunschweig, Holger'

_publ_section_title
;
 Diverse Ring-Opening Reactions of Rhodium \h4-Azaborete Complexes
;
_journal_name_full 'Chemical Science'
_journal_paper_doi 10.1039/D0SC02283G
_journal_year 2020
_chemical_formula_moiety 'C23 H44 B Cl N P2 Rh'
_chemical_formula_sum 'C23 H44 B Cl N P2 Rh'
_chemical_formula_weight 545.70
_space_group_crystal_system monoclinic
_space_group_IT_number 14
_space_group_name_Hall '-P 2ybc'
_space_group_name_H-M_alt 'P 1 21/c 1'
_atom_sites_solution_hydrogens geom
_atom_sites_solution_primary dual
_atom_sites_solution_secondary difmap
_audit_creation_method SHELXL-2017/1
_audit_update_record
;
2020-04-15 deposited with the CCDC.	2020-07-23 downloaded from the CCDC.
;
_cell_angle_alpha 90
_cell_angle_beta 92.720(16)
_cell_angle_gamma 90
_cell_formula_units_Z 8
_cell_length_a 13.118(5)
_cell_length_b 14.618(8)
_cell_length_c 28.215(10)
_cell_measurement_reflns_used 9900
_cell_measurement_temperature 100(2)
_cell_measurement_theta_max 27.13
_cell_measurement_theta_min 2.79
_cell_volume 5404(4)
_computing_cell_refinement 'Saint+ ver. V8.38A (Bruker AXS)'
_computing_data_collection 'APEX2 ver. 2014.9 (Bruker AXS)'
_computing_data_reduction 'Saint+ ver. V8.38A (Bruker AXS)'
_computing_molecular_graphics 'ShelXLe (Huebschle et all, 2011)'
_computing_publication_material 'SHELXL-2017/1 (Sheldrick, 2017)'
_computing_structure_refinement 'SHELXL-2017/1 (Sheldrick, 2017)'
_computing_structure_solution 'SHELXT (Sheldrick, 2014)'
_diffrn_ambient_temperature 100(2)
_diffrn_detector 'CCD area detector (Apex2)'
_diffrn_detector_area_resol_mean 8.333
_diffrn_measured_fraction_theta_full 0.999
_diffrn_measured_fraction_theta_max 0.999
_diffrn_measurement_device_type 'Bruker X8-APEX II'
_diffrn_measurement_method '\f and \w scans'
_diffrn_radiation_monochromator 'multi-layer mirror'
_diffrn_radiation_type MoK\a
_diffrn_radiation_wavelength 0.71073
_diffrn_reflns_av_R_equivalents 0.0377
_diffrn_reflns_av_unetI/netI 0.0176
_diffrn_reflns_Laue_measured_fraction_full 0.999
_diffrn_reflns_Laue_measured_fraction_max 0.999
_diffrn_reflns_limit_h_max 16
_diffrn_reflns_limit_h_min -16
_diffrn_reflns_limit_k_max 18
_diffrn_reflns_limit_k_min -18
_diffrn_reflns_limit_l_max 27
_diffrn_reflns_limit_l_min -34
_diffrn_reflns_number 98171
_diffrn_reflns_point_group_measured_fraction_full 0.999
_diffrn_reflns_point_group_measured_fraction_max 0.999
_diffrn_reflns_theta_full 26.000
_diffrn_reflns_theta_max 26.022
_diffrn_reflns_theta_min 1.554
_diffrn_source 'rotating-anode (Nonius FR-591)'
_exptl_absorpt_coefficient_mu 0.859
_exptl_absorpt_correction_T_max 0.7455
_exptl_absorpt_correction_T_min 0.6616
_exptl_absorpt_correction_type multi-scan
_exptl_absorpt_process_details 'SadAbs 2016/2 (Bruker AXS)'
_exptl_crystal_colour yellow
_exptl_crystal_density_diffrn 1.341
_exptl_crystal_description block
_exptl_crystal_F_000 2288
_exptl_crystal_size_max 0.415
_exptl_crystal_size_mid 0.30
_exptl_crystal_size_min 0.272
_refine_diff_density_max 0.551
_refine_diff_density_min -0.266
_refine_diff_density_rms 0.061
_refine_ls_extinction_method none
_refine_ls_goodness_of_fit_ref 1.072
_refine_ls_hydrogen_treatment constr
_refine_ls_matrix_type full
_refine_ls_number_parameters 591
_refine_ls_number_reflns 10634
_refine_ls_number_restraints 206
_refine_ls_restrained_S_all 1.117
_refine_ls_R_factor_all 0.0237
_refine_ls_R_factor_gt 0.0223
_refine_ls_shift/su_max 0.006
_refine_ls_shift/su_mean 0.000
_refine_ls_structure_factor_coef Fsqd
_refine_ls_weighting_details 'w=1/[\s^2^(Fo^2^)+(0.0264P)^2^+4.4866P] where P=(Fo^2^+2Fc^2^)/3'
_refine_ls_weighting_scheme calc
_refine_ls_wR_factor_gt 0.0565
_refine_ls_wR_factor_ref 0.0575
_reflns_Friedel_coverage 0.000
_reflns_number_gt 10141
_reflns_number_total 10634
_reflns_threshold_expression 'I > 2\s(I)'
_cod_data_source_file d0sc02283g2.cif
_cod_data_source_block test_a_CCDC15
_cod_original_sg_symbol_H-M 'P 21/c'
_cod_database_code 1558766
_shelx_shelxl_version_number 2017/1
_shelx_space_group_comment
;
The symmetry employed for this shelxl refinement is uniquely defined
by the following loop, which should always be used as a source of
symmetry information in preference to the above space-group names.
They are only intended as comments.
;
_shelx_estimated_absorpt_t_min 0.717
_shelx_estimated_absorpt_t_max 0.800

loop_
_space_group_symop_operation_xyz
'x, y, z'
'-x, y+1/2, -z+1/2'
'-x, -y, -z'
'x, -y-1/2, z-1/2'

loop_
_atom_site_label
_atom_site_type_symbol
_atom_site_fract_x
_atom_site_fract_y
_atom_site_fract_z
_atom_site_U_iso_or_equiv
_atom_site_adp_type
_atom_site_occupancy
_atom_site_site_symmetry_order
_atom_site_calc_flag
_atom_site_refinement_flags_posn
_atom_site_refinement_flags_adp
_atom_site_refinement_flags_occupancy
_atom_site_disorder_assembly
_atom_site_disorder_group
Rh1 Rh 1.03779(2) 0.38554(2) 0.84450(2) 0.01175(4) Uani 1 1 d . . . . .
Cl1 Cl 0.97442(3) 0.54003(3) 0.82857(2) 0.01885(9) Uani 1 1 d . . . . .
P1 P 1.11602(3) 0.43469(3) 0.91518(2) 0.01821(9) Uani 1 1 d . . . . .
C1 C 1.10635(13) 0.20113(12) 0.86966(7) 0.0213(4) Uani 1 1 d . . . . .
N1 N 1.00507(10) 0.20340(9) 0.88773(5) 0.0163(3) Uani 1 1 d . . . . .
B1 B 0.95284(14) 0.28284(12) 0.87060(6) 0.0127(3) Uani 1 1 d . . . . .
Rh2 Rh 0.45606(2) 0.23475(2) 0.58369(2) 0.01265(4) Uani 1 1 d . . . . .
Cl2 Cl 0.50684(3) 0.07399(3) 0.58192(2) 0.02675(10) Uani 1 1 d . . . . .
P2 P 0.99971(3) 0.35768(3) 0.76507(2) 0.01638(9) Uani 1 1 d . . . . .
C2 C 1.13416(13) 0.27871(12) 0.84885(7) 0.0194(4) Uani 1 1 d . . . . .
N2 N 0.48833(11) 0.40687(10) 0.63668(5) 0.0174(3) Uani 1 1 d . . . . .
B2 B 0.54022(14) 0.32786(13) 0.62047(7) 0.0140(4) Uani 1 1 d . . . . .
C3 C 1.16485(18) 0.11279(16) 0.86480(11) 0.0489(7) Uani 1 1 d . . . . .
H3A H 1.236384 0.126557 0.859169 0.073 Uiso 1 1 calc R U . . .
H3B H 1.135042 0.077539 0.838037 0.073 Uiso 1 1 calc R U . . .
H3C H 1.161055 0.076992 0.894027 0.073 Uiso 1 1 calc R U . . .
P3 P 0.35332(4) 0.19759(3) 0.64390(2) 0.02194(10) Uani 1 1 d . . . . .
C4 C 1.23273(14) 0.28681(15) 0.82297(8) 0.0317(5) Uani 1 1 d . . . . .
H4A H 1.290463 0.269490 0.844415 0.047 Uiso 1 1 calc R U . . .
H4B H 1.241437 0.350099 0.812437 0.047 Uiso 1 1 calc R U . . .
H4C H 1.229862 0.246065 0.795353 0.047 Uiso 1 1 calc R U . . .
P4 P 0.51831(4) 0.24348(3) 0.50815(2) 0.02259(10) Uani 1 1 d . . . . .
C5 C 1.02506(16) 0.24667(13) 0.73874(7) 0.0259(4) Uani 1 1 d . . . . .
H5A H 1.023253 0.252472 0.704107 0.039 Uiso 1 1 calc R U . . .
H5B H 0.972993 0.202791 0.747828 0.039 Uiso 1 1 calc R U . . .
H5C H 1.092571 0.225048 0.750120 0.039 Uiso 1 1 calc R U . . .
C6 C 1.08016(16) 0.43319(13) 0.73116(7) 0.0282(4) Uani 1 1 d . . . . .
H6A H 1.064978 0.423925 0.697155 0.042 Uiso 1 1 calc R U . . .
H6B H 1.152139 0.419119 0.738731 0.042 Uiso 1 1 calc R U . . .
H6C H 1.066476 0.496994 0.739420 0.042 Uiso 1 1 calc R U . . .
C7 C 0.87284(15) 0.38795(13) 0.74166(7) 0.0232(4) Uani 1 1 d . . . . .
H7A H 0.869004 0.379484 0.707168 0.035 Uiso 1 1 calc R U . . .
H7B H 0.858773 0.452054 0.749143 0.035 Uiso 1 1 calc R U . . .
H7C H 0.822265 0.348643 0.756042 0.035 Uiso 1 1 calc R U . . .
C8 C 0.97040(13) 0.13357(12) 0.92251(6) 0.0190(4) Uani 1 1 d . . . . .
C9 C 0.95333(14) 0.03905(12) 0.89959(7) 0.0235(4) Uani 1 1 d . . . . .
H9A H 0.925697 -0.002967 0.922812 0.035 Uiso 1 1 calc R U . . .
H9B H 1.018436 0.015266 0.889180 0.035 Uiso 1 1 calc R U . . .
H9C H 0.904986 0.044605 0.872184 0.035 Uiso 1 1 calc R U . . .
C11 C 0.86977(14) 0.16250(12) 0.94297(7) 0.0220(4) Uani 1 1 d . . . . .
H11A H 0.851631 0.119108 0.967665 0.033 Uiso 1 1 calc R U . . .
H11B H 0.815951 0.163131 0.917662 0.033 Uiso 1 1 calc R U . . .
H11C H 0.877075 0.223855 0.956714 0.033 Uiso 1 1 calc R U . . .
C10 C 1.04861(16) 0.12622(14) 0.96489(8) 0.0315(5) Uani 1 1 d . . . . .
H10A H 1.031009 0.074221 0.984847 0.047 Uiso 1 1 calc R U . . .
H10B H 1.047531 0.182651 0.983618 0.047 Uiso 1 1 calc R U . . .
H10C H 1.117000 0.117123 0.953156 0.047 Uiso 1 1 calc R U . . .
C12 C 1.13596(16) 0.35856(14) 0.96574(7) 0.0279(4) Uani 1 1 d . . . . .
H12A H 1.183100 0.387198 0.989301 0.042 Uiso 1 1 calc R U . . .
H12B H 1.164983 0.300678 0.955181 0.042 Uiso 1 1 calc R U . . .
H12C H 1.070554 0.346774 0.979997 0.042 Uiso 1 1 calc R U . . .
C14 C 1.07040(16) 0.53837(13) 0.94309(7) 0.0255(4) Uani 1 1 d . . . . .
H14A H 1.119501 0.557371 0.968453 0.038 Uiso 1 1 calc R U . . .
H14B H 1.004139 0.526365 0.956491 0.038 Uiso 1 1 calc R U . . .
H14C H 1.063014 0.587133 0.919342 0.038 Uiso 1 1 calc R U . . .
C13 C 1.24549(15) 0.46919(15) 0.90279(8) 0.0326(5) Uani 1 1 d . . . . .
H13A H 1.278175 0.496988 0.931240 0.049 Uiso 1 1 calc R U . . .
H13B H 1.243320 0.513739 0.876808 0.049 Uiso 1 1 calc R U . . .
H13C H 1.284632 0.415420 0.893670 0.049 Uiso 1 1 calc R U . . .
C17 C 0.67137(13) 0.26089(12) 0.82195(6) 0.0175(3) Uani 1 1 d . . . . .
H17 H 0.634237 0.224683 0.799120 0.021 Uiso 1 1 calc R U . . .
C16 C 0.77542(13) 0.24426(11) 0.83043(6) 0.0145(3) Uani 1 1 d . . . . .
C15 C 0.83288(12) 0.29766(11) 0.86374(6) 0.0126(3) Uani 1 1 d . . . . .
C19 C 0.67609(13) 0.37998(11) 0.87949(6) 0.0167(3) Uani 1 1 d . . . . .
H19 H 0.642393 0.425952 0.896676 0.020 Uiso 1 1 calc R U . . .
C18 C 0.62060(12) 0.32867(12) 0.84584(6) 0.0183(3) Uani 1 1 d . . . . .
C20 C 0.78039(12) 0.36542(11) 0.88858(6) 0.0138(3) Uani 1 1 d . . . . .
C21 C 0.82138(14) 0.16719(12) 0.80286(6) 0.0197(4) Uani 1 1 d . . . . .
H21A H 0.894166 0.161764 0.811945 0.030 Uiso 1 1 calc R U . . .
H21B H 0.813106 0.180067 0.768805 0.030 Uiso 1 1 calc R U . . .
H21C H 0.786698 0.109757 0.809933 0.030 Uiso 1 1 calc R U . . .
C22 C 0.50763(14) 0.34521(15) 0.83603(8) 0.0297(4) Uani 1 1 d . . . . .
H22A H 0.487539 0.401663 0.851832 0.044 Uiso 1 1 calc R U . . .
H22B H 0.468838 0.293658 0.848158 0.044 Uiso 1 1 calc R U . . .
H22C H 0.493390 0.351011 0.801752 0.044 Uiso 1 1 calc R U . . .
C23 C 0.83535(13) 0.42249(12) 0.92597(6) 0.0176(3) Uani 1 1 d . . . . .
H23A H 0.785912 0.447836 0.947387 0.026 Uiso 1 1 calc R U . . .
H23B H 0.871336 0.472548 0.910811 0.026 Uiso 1 1 calc R U . . .
H23C H 0.884676 0.384304 0.944099 0.026 Uiso 1 1 calc R U . . .
C24 C 0.39687(12) 0.42058(12) 0.60718(6) 0.0163(3) Uani 1 1 d . . . . .
C25 C 0.37380(12) 0.35079(12) 0.57798(6) 0.0165(3) Uani 1 1 d . . . . .
C26 C 0.33549(15) 0.50761(13) 0.60738(7) 0.0262(4) Uani 1 1 d . . . . .
H26A H 0.296076 0.513669 0.577159 0.039 Uiso 1 1 calc R U . . .
H26B H 0.381641 0.560000 0.611633 0.039 Uiso 1 1 calc R U . . .
H26C H 0.288816 0.505811 0.633470 0.039 Uiso 1 1 calc R U . . .
C27 C 0.28291(14) 0.35199(14) 0.54283(7) 0.0267(4) Uani 1 1 d . . . . .
H27A H 0.281488 0.410067 0.525454 0.040 Uiso 1 1 calc R U . . .
H27B H 0.219933 0.345459 0.559865 0.040 Uiso 1 1 calc R U . . .
H27C H 0.288487 0.301229 0.520410 0.040 Uiso 1 1 calc R U . . .
C28 C 0.39609(19) 0.1167(2) 0.68933(9) 0.0508(7) Uani 1 1 d . . . . .
H28A H 0.336814 0.090912 0.704466 0.076 Uiso 1 1 calc R U . . .
H28B H 0.440061 0.148040 0.713221 0.076 Uiso 1 1 calc R U . . .
H28C H 0.434517 0.067342 0.674856 0.076 Uiso 1 1 calc R U . . .
C29 C 0.2847(2) 0.28159(17) 0.67738(10) 0.0511(7) Uani 1 1 d . . . . .
H29A H 0.231561 0.250930 0.694761 0.077 Uiso 1 1 calc R U . . .
H29B H 0.253253 0.326728 0.655573 0.077 Uiso 1 1 calc R U . . .
H29C H 0.332344 0.312511 0.699904 0.077 Uiso 1 1 calc R U . . .
C30 C 0.24905(15) 0.13583(15) 0.61405(9) 0.0355(5) Uani 1 1 d . . . . .
H30A H 0.202900 0.112732 0.637608 0.053 Uiso 1 1 calc R U . . .
H30B H 0.276320 0.084368 0.596351 0.053 Uiso 1 1 calc R U . . .
H30C H 0.211542 0.177016 0.592064 0.053 Uiso 1 1 calc R U . . .
C31 C 0.44830(16) 0.16035(16) 0.47110(8) 0.0350(5) Uani 1 1 d . . . . .
H31A H 0.474597 0.160783 0.439162 0.052 Uiso 1 1 calc R U . . .
H31B H 0.375677 0.176364 0.469251 0.052 Uiso 1 1 calc R U . . .
H31C H 0.456984 0.099207 0.484951 0.052 Uiso 1 1 calc R U . . .
C32 C 0.5017(2) 0.34499(18) 0.47100(8) 0.0476(6) Uani 1 1 d . . . . .
H32A H 0.527627 0.332720 0.439623 0.071 Uiso 1 1 calc R U . . .
H32B H 0.539508 0.396215 0.485759 0.071 Uiso 1 1 calc R U . . .
H32C H 0.429060 0.360567 0.467671 0.071 Uiso 1 1 calc R U . . .
C33 C 0.64985(16) 0.20956(18) 0.50178(8) 0.0374(5) Uani 1 1 d . . . . .
H33A H 0.663786 0.205985 0.468018 0.056 Uiso 1 1 calc R U . . .
H33B H 0.661565 0.149578 0.516569 0.056 Uiso 1 1 calc R U . . .
H33C H 0.695329 0.254791 0.517326 0.056 Uiso 1 1 calc R U . . .
C34 C 0.65996(12) 0.31188(11) 0.61944(6) 0.0142(3) Uani 1 1 d . . . . .
C35 C 0.71404(13) 0.24110(11) 0.64362(6) 0.0155(3) Uani 1 1 d . . . . .
C36 C 0.81852(13) 0.22950(11) 0.63785(6) 0.0166(3) Uani 1 1 d . . . . .
H36 H 0.853411 0.181200 0.654274 0.020 Uiso 1 1 calc R U . . .
C37 C 0.87266(13) 0.28641(12) 0.60887(6) 0.0170(3) Uani 1 1 d . . . . .
C38 C 0.81985(13) 0.35625(11) 0.58514(6) 0.0168(3) Uani 1 1 d . . . . .
H38 H 0.855752 0.396181 0.565249 0.020 Uiso 1 1 calc R U . . .
C39 C 0.71522(13) 0.36939(11) 0.58974(6) 0.0157(3) Uani 1 1 d . . . . .
C40 C 0.66097(14) 0.17735(13) 0.67637(6) 0.0227(4) Uani 1 1 d . . . . .
H40A H 0.711542 0.137827 0.692827 0.034 Uiso 1 1 calc R U . . .
H40B H 0.611861 0.139571 0.657869 0.034 Uiso 1 1 calc R U . . .
H40C H 0.624968 0.213161 0.699708 0.034 Uiso 1 1 calc R U . . .
C41 C 0.98573(14) 0.27348(13) 0.60295(7) 0.0242(4) Uani 1 1 d . . . . .
H41A H 0.998549 0.267370 0.569157 0.036 Uiso 1 1 calc R U . . .
H41B H 1.008937 0.218115 0.619810 0.036 Uiso 1 1 calc R U . . .
H41C H 1.022966 0.326584 0.616035 0.036 Uiso 1 1 calc R U . . .
C42 C 0.66525(14) 0.44579(12) 0.56102(7) 0.0216(4) Uani 1 1 d . . . . .
H42A H 0.686065 0.442100 0.528171 0.032 Uiso 1 1 calc R U . . .
H42B H 0.686368 0.504865 0.574650 0.032 Uiso 1 1 calc R U . . .
H42C H 0.590895 0.439940 0.561600 0.032 Uiso 1 1 calc R U . . .
C1_1 C 0.5225(2) 0.4749(2) 0.67453(13) 0.0214(5) Uani 0.581(5) 1 d D U P A 1
C2_1 C 0.4401(3) 0.4778(3) 0.71162(19) 0.0274(8) Uani 0.581(5) 1 d D U P A 1
H2A_1 H 0.459746 0.522200 0.736406 0.041 Uiso 0.581(5) 1 calc R U P A 1
H2B_1 H 0.433375 0.417045 0.725865 0.041 Uiso 0.581(5) 1 calc R U P A 1
H2C_1 H 0.374676 0.495883 0.696185 0.041 Uiso 0.581(5) 1 calc R U P A 1
C3_1 C 0.6200(3) 0.4401(3) 0.70043(14) 0.0292(7) Uani 0.581(5) 1 d D U P A 1
H3A_1 H 0.636216 0.478836 0.728117 0.044 Uiso 0.581(5) 1 calc R U P A 1
H3B_1 H 0.676493 0.442219 0.678934 0.044 Uiso 0.581(5) 1 calc R U P A 1
H3C_1 H 0.609817 0.376921 0.710835 0.044 Uiso 0.581(5) 1 calc R U P A 1
C4_1 C 0.5449(3) 0.5720(2) 0.65751(13) 0.0277(7) Uani 0.581(5) 1 d D U P A 1
H4A_1 H 0.595354 0.600747 0.679494 0.042 Uiso 0.581(5) 1 calc R U P A 1
H4B_1 H 0.481830 0.607980 0.656412 0.042 Uiso 0.581(5) 1 calc R U P A 1
H4C_1 H 0.571902 0.569324 0.625747 0.042 Uiso 0.581(5) 1 calc R U P A 1
C1_10 C 0.5201(3) 0.4590(3) 0.68050(16) 0.0221(6) Uani 0.419(5) 1 d D U P A 2
C2_10 C 0.4319(4) 0.4952(5) 0.7094(3) 0.0236(10) Uani 0.419(5) 1 d D U P A 2
H2A_10 H 0.459248 0.518789 0.739963 0.035 Uiso 0.419(5) 1 calc R U P A 2
H2B_10 H 0.383916 0.445335 0.714958 0.035 Uiso 0.419(5) 1 calc R U P A 2
H2C_10 H 0.396371 0.544405 0.691798 0.035 Uiso 0.419(5) 1 calc R U P A 2
C3_10 C 0.5866(4) 0.4000(3) 0.71442(16) 0.0247(9) Uani 0.419(5) 1 d D U P A 2
H3A_10 H 0.606637 0.435608 0.742770 0.037 Uiso 0.419(5) 1 calc R U P A 2
H3B_10 H 0.647820 0.380505 0.698554 0.037 Uiso 0.419(5) 1 calc R U P A 2
H3C_10 H 0.547918 0.345995 0.723641 0.037 Uiso 0.419(5) 1 calc R U P A 2
C4_10 C 0.5861(4) 0.5391(4) 0.66517(18) 0.0301(9) Uani 0.419(5) 1 d D U P A 2
H4A_10 H 0.601369 0.579209 0.692422 0.045 Uiso 0.419(5) 1 calc R U P A 2
H4B_10 H 0.549145 0.573798 0.640076 0.045 Uiso 0.419(5) 1 calc R U P A 2
H4C_10 H 0.649902 0.515615 0.653201 0.045 Uiso 0.419(5) 1 calc R U P A 2

loop_
_atom_site_aniso_label
_atom_site_aniso_U_11
_atom_site_aniso_U_22
_atom_site_aniso_U_33
_atom_site_aniso_U_23
_atom_site_aniso_U_13
_atom_site_aniso_U_12
Rh1 0.01069(7) 0.01221(7) 0.01228(7) 0.00217(4) -0.00011(5) -0.00142(4)
Cl1 0.0252(2) 0.01350(18) 0.0177(2) 0.00092(15) -0.00141(16) 0.00175(15)
P1 0.0176(2) 0.0185(2) 0.0178(2) 0.00439(17) -0.00637(17) -0.00625(17)
C1 0.0122(8) 0.0209(9) 0.0308(10) 0.0053(7) 0.0013(7) 0.0032(7)
N1 0.0132(7) 0.0146(7) 0.0212(8) 0.0048(6) 0.0008(6) -0.0001(5)
B1 0.0143(9) 0.0124(8) 0.0113(9) -0.0005(7) 0.0015(7) -0.0021(7)
Rh2 0.01104(7) 0.01358(7) 0.01331(7) -0.00102(5) 0.00041(5) 0.00081(4)
Cl2 0.0226(2) 0.0153(2) 0.0424(3) -0.00052(18) 0.00224(19) 0.00280(16)
P2 0.0207(2) 0.0160(2) 0.0126(2) 0.00052(16) 0.00348(17) -0.00101(17)
C2 0.0114(8) 0.0224(9) 0.0244(10) 0.0029(7) 0.0005(7) 0.0024(6)
N2 0.0132(7) 0.0214(7) 0.0173(8) -0.0065(6) -0.0036(6) 0.0023(6)
B2 0.0133(8) 0.0179(9) 0.0105(9) 0.0009(7) -0.0030(7) 0.0003(7)
C3 0.0287(12) 0.0323(12) 0.088(2) 0.0235(12) 0.0231(12) 0.0163(9)
P3 0.0181(2) 0.0238(2) 0.0246(3) 0.00193(19) 0.00749(18) -0.00351(18)
C4 0.0162(9) 0.0332(11) 0.0464(13) 0.0088(9) 0.0096(9) 0.0040(8)
P4 0.0244(2) 0.0291(2) 0.0144(2) -0.00585(18) 0.00246(18) -0.00429(19)
C5 0.0322(10) 0.0232(9) 0.0233(10) -0.0048(8) 0.0103(8) -0.0002(8)
C6 0.0396(11) 0.0257(10) 0.0201(10) 0.0041(8) 0.0118(8) -0.0062(8)
C7 0.0279(10) 0.0247(9) 0.0164(9) -0.0004(7) -0.0052(7) 0.0008(7)
C8 0.0192(8) 0.0154(8) 0.0218(9) 0.0073(7) -0.0034(7) -0.0028(6)
C9 0.0241(9) 0.0154(8) 0.0310(11) 0.0050(7) 0.0001(8) -0.0015(7)
C11 0.0281(10) 0.0184(8) 0.0197(9) 0.0061(7) 0.0043(7) -0.0038(7)
C10 0.0340(11) 0.0262(10) 0.0327(12) 0.0151(8) -0.0148(9) -0.0086(8)
C12 0.0348(11) 0.0265(10) 0.0212(10) 0.0078(8) -0.0114(8) -0.0072(8)
C14 0.0358(11) 0.0210(9) 0.0186(9) -0.0014(7) -0.0089(8) -0.0068(8)
C13 0.0202(9) 0.0366(11) 0.0401(12) 0.0074(9) -0.0076(8) -0.0128(8)
C17 0.0161(8) 0.0218(8) 0.0142(8) 0.0023(7) -0.0036(7) -0.0049(6)
C16 0.0151(8) 0.0156(8) 0.0130(8) 0.0031(6) 0.0020(6) -0.0019(6)
C15 0.0137(8) 0.0135(7) 0.0106(8) 0.0035(6) 0.0008(6) -0.0010(6)
C19 0.0146(8) 0.0181(8) 0.0175(9) 0.0038(6) 0.0035(7) 0.0025(6)
C18 0.0112(8) 0.0246(9) 0.0191(9) 0.0077(7) 0.0003(6) -0.0004(6)
C20 0.0141(8) 0.0146(7) 0.0126(8) 0.0031(6) 0.0014(6) -0.0007(6)
C21 0.0221(9) 0.0194(8) 0.0175(9) -0.0034(7) 0.0002(7) -0.0026(7)
C22 0.0139(9) 0.0409(12) 0.0336(11) 0.0008(9) -0.0045(8) 0.0025(8)
C23 0.0170(8) 0.0177(8) 0.0180(9) -0.0027(7) 0.0004(7) 0.0014(6)
C24 0.0123(8) 0.0183(8) 0.0181(9) 0.0005(7) -0.0003(6) 0.0029(6)
C25 0.0129(8) 0.0193(8) 0.0171(9) 0.0007(7) -0.0019(6) 0.0037(6)
C26 0.0234(9) 0.0205(9) 0.0343(11) -0.0045(8) -0.0041(8) 0.0079(7)
C27 0.0223(9) 0.0287(10) 0.0282(11) -0.0047(8) -0.0104(8) 0.0055(8)
C28 0.0361(13) 0.0747(19) 0.0422(15) 0.0346(13) 0.0085(11) -0.0047(12)
C29 0.0566(16) 0.0443(13) 0.0564(16) -0.0193(12) 0.0443(13) -0.0173(12)
C30 0.0207(10) 0.0294(10) 0.0570(15) -0.0028(10) 0.0072(9) -0.0083(8)
C31 0.0312(11) 0.0478(13) 0.0257(11) -0.0182(10) -0.0019(9) -0.0065(9)
C32 0.0728(18) 0.0496(15) 0.0195(11) 0.0092(10) -0.0072(11) -0.0145(13)
C33 0.0240(10) 0.0581(14) 0.0311(12) -0.0216(10) 0.0121(9) -0.0089(10)
C34 0.0132(8) 0.0161(8) 0.0128(8) -0.0038(6) -0.0028(6) 0.0008(6)
C35 0.0151(8) 0.0176(8) 0.0134(8) -0.0035(6) -0.0026(6) 0.0011(6)
C36 0.0157(8) 0.0165(8) 0.0171(9) -0.0034(6) -0.0051(7) 0.0040(6)
C37 0.0135(8) 0.0184(8) 0.0190(9) -0.0072(7) -0.0017(6) 0.0004(6)
C38 0.0163(8) 0.0174(8) 0.0167(9) -0.0030(7) 0.0010(7) -0.0031(6)
C39 0.0163(8) 0.0154(8) 0.0150(8) -0.0039(6) -0.0025(6) 0.0007(6)
C40 0.0208(9) 0.0291(9) 0.0179(9) 0.0067(7) -0.0021(7) 0.0025(7)
C41 0.0152(9) 0.0249(9) 0.0326(11) -0.0017(8) 0.0020(8) 0.0016(7)
C42 0.0203(9) 0.0214(9) 0.0229(10) 0.0042(7) -0.0011(7) 0.0025(7)
C1_1 0.0205(9) 0.0227(10) 0.0207(10) -0.0081(9) -0.0026(8) 0.0014(8)
C2_1 0.0288(14) 0.0283(17) 0.0249(14) -0.0112(13) 0.0006(12) 0.0026(13)
C3_1 0.0276(13) 0.0300(14) 0.0288(14) -0.0140(12) -0.0100(12) 0.0052(12)
C4_1 0.0290(15) 0.0222(14) 0.0315(15) -0.0077(12) -0.0026(13) -0.0047(12)
C1_10 0.0220(10) 0.0221(11) 0.0218(11) -0.0069(10) -0.0018(9) 0.0002(9)
C2_10 0.0256(16) 0.0223(19) 0.0229(17) -0.0077(15) 0.0009(14) 0.0034(14)
C3_10 0.0245(16) 0.0285(17) 0.0204(16) -0.0105(14) -0.0062(14) 0.0063(14)
C4_10 0.0299(16) 0.0281(16) 0.0320(16) -0.0090(14) -0.0008(15) -0.0043(14)

loop_
_atom_type_symbol
_atom_type_description
_atom_type_scat_dispersion_real
_atom_type_scat_dispersion_imag
_atom_type_scat_source
C C 0.0033 0.0016 'International Tables Vol C Tables 4.2.6.8 and 6.1.1.4'
H H 0.0000 0.0000 'International Tables Vol C Tables 4.2.6.8 and 6.1.1.4'
B B 0.0013 0.0007 'International Tables Vol C Tables 4.2.6.8 and 6.1.1.4'
N N 0.0061 0.0033 'International Tables Vol C Tables 4.2.6.8 and 6.1.1.4'
P P 0.1023 0.0942 'International Tables Vol C Tables 4.2.6.8 and 6.1.1.4'
Cl Cl 0.1484 0.1585 'International Tables Vol C Tables 4.2.6.8 and 6.1.1.4'
Rh Rh -1.1178 0.9187 'International Tables Vol C Tables 4.2.6.8 and 6.1.1.4'

loop_
_exptl_crystal_face_index_h
_exptl_crystal_face_index_k
_exptl_crystal_face_index_l
_exptl_crystal_face_perp_dist
2.00 1.00 0.00 0.1440
-2.00 -1.00 0.00 0.1470
-2.00 -1.00 -2.00 0.1470
2.00 0.00 -1.00 0.1450
-1.00 0.00 0.00 0.1690
2.00 0.00 1.00 0.1760
-1.00 0.00 -1.00 0.1580
1.00 0.00 1.00 0.1870
1.00 0.00 2.00 0.2020
-1.00 0.00 -2.00 0.1410
2.00 -1.00 -2.00 0.1350
-2.00 1.00 2.00 0.1690
2.00 -1.00 -1.00 0.1330
2.00 -1.00 0.00 0.1480
-2.00 1.00 -1.00 0.1800
1.00 -1.00 -2.00 0.1180
1.00 -1.00 -1.00 0.1140
2.00 -2.00 -1.00 0.1230
-1.00 1.00 0.00 0.1710
-1.00 2.00 1.00 0.1640
1.00 -2.00 -1.00 0.1010
-1.00 2.00 0.00 0.1670
1.00 -2.00 0.00 0.1210
1.00 -2.00 1.00 0.1410
-1.00 2.00 -1.00 0.1620
-1.00 2.00 -2.00 0.1670
0.00 1.00 1.00 0.1530
0.00 -1.00 -1.00 0.0970
0.00 1.00 0.00 0.1360
0.00 -1.00 0.00 0.0780
0.00 -2.00 1.00 0.0970
0.00 2.00 -1.00 0.1430
0.00 -1.00 2.00 0.1720
0.00 1.00 -2.00 0.1390
1.00 2.00 2.00 0.1470
1.00 2.00 1.00 0.1280
-1.00 -2.00 -1.00 0.0920
1.00 2.00 -1.00 0.1180
-1.00 -2.00 1.00 0.0790
1.00 2.00 -2.00 0.1350
-1.00 -2.00 2.00 0.1020
0.00 0.00 1.00 0.1930
0.00 0.00 -1.00 0.1610
-1.00 0.00 2.00 0.1450
1.00 0.00 -2.00 0.1510

loop_
_geom_angle_atom_site_label_1
_geom_angle_atom_site_label_2
_geom_angle_atom_site_label_3
_geom_angle
_geom_angle_site_symmetry_1
_geom_angle_site_symmetry_3
_geom_angle_publ_flag
C2 Rh1 B1 75.97(8) . . ?
C2 Rh1 P2 91.65(6) . . ?
B1 Rh1 P2 97.15(6) . . ?
C2 Rh1 P1 86.37(6) . . ?
B1 Rh1 P1 98.38(6) . . ?
P2 Rh1 P1 163.362(18) . . ?
C2 Rh1 Cl1 159.74(5) . . ?
B1 Rh1 Cl1 124.28(6) . . ?
P2 Rh1 Cl1 85.89(2) . . ?
P1 Rh1 Cl1 90.27(3) . . ?
C12 P1 C13 102.67(10) . . ?
C12 P1 C14 102.01(10) . . ?
C13 P1 C14 100.43(10) . . ?
C12 P1 Rh1 121.84(7) . . ?
C13 P1 Rh1 107.46(8) . . ?
C14 P1 Rh1 119.31(7) . . ?
C2 C1 N1 114.21(15) . . ?
C2 C1 C3 122.34(17) . . ?
N1 C1 C3 122.04(16) . . ?
B1 N1 C1 109.58(14) . . ?
B1 N1 C8 128.44(14) . . ?
C1 N1 C8 121.79(14) . . ?
N1 B1 C15 127.63(15) . . ?
N1 B1 Rh1 117.63(12) . . ?
C15 B1 Rh1 114.35(12) . . ?
B2 Rh2 C25 75.51(8) . . ?
B2 Rh2 P3 96.09(6) . . ?
C25 Rh2 P3 85.81(5) . . ?
B2 Rh2 P4 103.19(6) . . ?
C25 Rh2 P4 95.21(5) . . ?
P3 Rh2 P4 160.33(2) . . ?
B2 Rh2 Cl2 121.21(6) . . ?
C25 Rh2 Cl2 162.64(5) . . ?
P3 Rh2 Cl2 87.56(2) . . ?
P4 Rh2 Cl2 85.758(19) . . ?
C7 P2 C5 104.52(9) . . ?
C7 P2 C6 101.79(10) . . ?
C5 P2 C6 101.73(9) . . ?
C7 P2 Rh1 117.54(6) . . ?
C5 P2 Rh1 121.17(7) . . ?
C6 P2 Rh1 107.32(7) . . ?
C1 C2 C4 122.26(16) . . ?
C1 C2 Rh1 120.17(13) . . ?
C4 C2 Rh1 117.21(13) . . ?
B2 N2 C24 108.91(14) . . ?
B2 N2 C1_10 124.0(2) . . ?
C24 N2 C1_10 126.75(19) . . ?
B2 N2 C1_1 128.97(17) . . ?
C24 N2 C1_1 121.83(17) . . ?
N2 B2 C34 127.71(15) . . ?
N2 B2 Rh2 117.06(12) . . ?
C34 B2 Rh2 114.21(12) . . ?
C1 C3 H3A 109.5 . . ?
C1 C3 H3B 109.5 . . ?
H3A C3 H3B 109.5 . . ?
C1 C3 H3C 109.5 . . ?
H3A C3 H3C 109.5 . . ?
H3B C3 H3C 109.5 . . ?
C30 P3 C28 101.83(13) . . ?
C30 P3 C29 101.37(12) . . ?
C28 P3 C29 102.58(14) . . ?
C30 P3 Rh2 103.41(8) . . ?
C28 P3 Rh2 120.48(9) . . ?
C29 P3 Rh2 123.45(9) . . ?
C2 C4 H4A 109.5 . . ?
C2 C4 H4B 109.5 . . ?
H4A C4 H4B 109.5 . . ?
C2 C4 H4C 109.5 . . ?
H4A C4 H4C 109.5 . . ?
H4B C4 H4C 109.5 . . ?
C33 P4 C31 102.53(10) . . ?
C33 P4 C32 104.71(13) . . ?
C31 P4 C32 99.76(12) . . ?
C33 P4 Rh2 117.00(8) . . ?
C31 P4 Rh2 107.48(8) . . ?
C32 P4 Rh2 122.32(9) . . ?
P2 C5 H5A 109.5 . . ?
P2 C5 H5B 109.5 . . ?
H5A C5 H5B 109.5 . . ?
P2 C5 H5C 109.5 . . ?
H5A C5 H5C 109.5 . . ?
H5B C5 H5C 109.5 . . ?
P2 C6 H6A 109.5 . . ?
P2 C6 H6B 109.5 . . ?
H6A C6 H6B 109.5 . . ?
P2 C6 H6C 109.5 . . ?
H6A C6 H6C 109.5 . . ?
H6B C6 H6C 109.5 . . ?
P2 C7 H7A 109.5 . . ?
P2 C7 H7B 109.5 . . ?
H7A C7 H7B 109.5 . . ?
P2 C7 H7C 109.5 . . ?
H7A C7 H7C 109.5 . . ?
H7B C7 H7C 109.5 . . ?
N1 C8 C11 110.69(14) . . ?
N1 C8 C9 112.26(15) . . ?
C11 C8 C9 107.27(14) . . ?
N1 C8 C10 110.08(14) . . ?
C11 C8 C10 106.36(16) . . ?
C9 C8 C10 109.99(15) . . ?
C8 C9 H9A 109.5 . . ?
C8 C9 H9B 109.5 . . ?
H9A C9 H9B 109.5 . . ?
C8 C9 H9C 109.5 . . ?
H9A C9 H9C 109.5 . . ?
H9B C9 H9C 109.5 . . ?
C8 C11 H11A 109.5 . . ?
C8 C11 H11B 109.5 . . ?
H11A C11 H11B 109.5 . . ?
C8 C11 H11C 109.5 . . ?
H11A C11 H11C 109.5 . . ?
H11B C11 H11C 109.5 . . ?
C8 C10 H10A 109.5 . . ?
C8 C10 H10B 109.5 . . ?
H10A C10 H10B 109.5 . . ?
C8 C10 H10C 109.5 . . ?
H10A C10 H10C 109.5 . . ?
H10B C10 H10C 109.5 . . ?
P1 C12 H12A 109.5 . . ?
P1 C12 H12B 109.5 . . ?
H12A C12 H12B 109.5 . . ?
P1 C12 H12C 109.5 . . ?
H12A C12 H12C 109.5 . . ?
H12B C12 H12C 109.5 . . ?
P1 C14 H14A 109.5 . . ?
P1 C14 H14B 109.5 . . ?
H14A C14 H14B 109.5 . . ?
P1 C14 H14C 109.5 . . ?
H14A C14 H14C 109.5 . . ?
H14B C14 H14C 109.5 . . ?
P1 C13 H13A 109.5 . . ?
P1 C13 H13B 109.5 . . ?
H13A C13 H13B 109.5 . . ?
P1 C13 H13C 109.5 . . ?
H13A C13 H13C 109.5 . . ?
H13B C13 H13C 109.5 . . ?
C18 C17 C16 121.97(16) . . ?
C18 C17 H17 119.0 . . ?
C16 C17 H17 119.0 . . ?
C17 C16 C15 120.31(15) . . ?
C17 C16 C21 116.90(15) . . ?
C15 C16 C21 122.79(15) . . ?
C20 C15 C16 117.44(15) . . ?
C20 C15 B1 122.55(14) . . ?
C16 C15 B1 119.96(14) . . ?
C18 C19 C20 121.37(16) . . ?
C18 C19 H19 119.3 . . ?
C20 C19 H19 119.3 . . ?
C17 C18 C19 118.04(15) . . ?
C17 C18 C22 120.92(17) . . ?
C19 C18 C22 121.03(17) . . ?
C19 C20 C15 120.83(15) . . ?
C19 C20 C23 118.55(15) . . ?
C15 C20 C23 120.61(15) . . ?
C16 C21 H21A 109.5 . . ?
C16 C21 H21B 109.5 . . ?
H21A C21 H21B 109.5 . . ?
C16 C21 H21C 109.5 . . ?
H21A C21 H21C 109.5 . . ?
H21B C21 H21C 109.5 . . ?
C18 C22 H22A 109.5 . . ?
C18 C22 H22B 109.5 . . ?
H22A C22 H22B 109.5 . . ?
C18 C22 H22C 109.5 . . ?
H22A C22 H22C 109.5 . . ?
H22B C22 H22C 109.5 . . ?
C20 C23 H23A 109.5 . . ?
C20 C23 H23B 109.5 . . ?
H23A C23 H23B 109.5 . . ?
C20 C23 H23C 109.5 . . ?
H23A C23 H23C 109.5 . . ?
H23B C23 H23C 109.5 . . ?
C25 C24 N2 114.06(15) . . ?
C25 C24 C26 122.78(16) . . ?
N2 C24 C26 123.09(15) . . ?
C24 C25 C27 122.89(16) . . ?
C24 C25 Rh2 119.27(13) . . ?
C27 C25 Rh2 117.68(12) . . ?
C24 C26 H26A 109.5 . . ?
C24 C26 H26B 109.5 . . ?
H26A C26 H26B 109.5 . . ?
C24 C26 H26C 109.5 . . ?
H26A C26 H26C 109.5 . . ?
H26B C26 H26C 109.5 . . ?
C25 C27 H27A 109.5 . . ?
C25 C27 H27B 109.5 . . ?
H27A C27 H27B 109.5 . . ?
C25 C27 H27C 109.5 . . ?
H27A C27 H27C 109.5 . . ?
H27B C27 H27C 109.5 . . ?
P3 C28 H28A 109.5 . . ?
P3 C28 H28B 109.5 . . ?
H28A C28 H28B 109.5 . . ?
P3 C28 H28C 109.5 . . ?
H28A C28 H28C 109.5 . . ?
H28B C28 H28C 109.5 . . ?
P3 C29 H29A 109.5 . . ?
P3 C29 H29B 109.5 . . ?
H29A C29 H29B 109.5 . . ?
P3 C29 H29C 109.5 . . ?
H29A C29 H29C 109.5 . . ?
H29B C29 H29C 109.5 . . ?
P3 C30 H30A 109.5 . . ?
P3 C30 H30B 109.5 . . ?
H30A C30 H30B 109.5 . . ?
P3 C30 H30C 109.5 . . ?
H30A C30 H30C 109.5 . . ?
H30B C30 H30C 109.5 . . ?
P4 C31 H31A 109.5 . . ?
P4 C31 H31B 109.5 . . ?
H31A C31 H31B 109.5 . . ?
P4 C31 H31C 109.5 . . ?
H31A C31 H31C 109.5 . . ?
H31B C31 H31C 109.5 . . ?
P4 C32 H32A 109.5 . . ?
P4 C32 H32B 109.5 . . ?
H32A C32 H32B 109.5 . . ?
P4 C32 H32C 109.5 . . ?
H32A C32 H32C 109.5 . . ?
H32B C32 H32C 109.5 . . ?
P4 C33 H33A 109.5 . . ?
P4 C33 H33B 109.5 . . ?
H33A C33 H33B 109.5 . . ?
P4 C33 H33C 109.5 . . ?
H33A C33 H33C 109.5 . . ?
H33B C33 H33C 109.5 . . ?
C39 C34 C35 117.58(15) . . ?
C39 C34 B2 117.33(14) . . ?
C35 C34 B2 124.96(15) . . ?
C36 C35 C34 120.35(16) . . ?
C36 C35 C40 118.73(15) . . ?
C34 C35 C40 120.91(15) . . ?
C37 C36 C35 121.91(16) . . ?
C37 C36 H36 119.0 . . ?
C35 C36 H36 119.0 . . ?
C36 C37 C38 117.92(16) . . ?
C36 C37 C41 121.53(16) . . ?
C38 C37 C41 120.56(16) . . ?
C37 C38 C39 121.74(16) . . ?
C37 C38 H38 119.1 . . ?
C39 C38 H38 119.1 . . ?
C38 C39 C34 120.49(16) . . ?
C38 C39 C42 117.04(16) . . ?
C34 C39 C42 122.46(15) . . ?
C35 C40 H40A 109.5 . . ?
C35 C40 H40B 109.5 . . ?
H40A C40 H40B 109.5 . . ?
C35 C40 H40C 109.5 . . ?
H40A C40 H40C 109.5 . . ?
H40B C40 H40C 109.5 . . ?
C37 C41 H41A 109.5 . . ?
C37 C41 H41B 109.5 . . ?
H41A C41 H41B 109.5 . . ?
C37 C41 H41C 109.5 . . ?
H41A C41 H41C 109.5 . . ?
H41B C41 H41C 109.5 . . ?
C39 C42 H42A 109.5 . . ?
C39 C42 H42B 109.5 . . ?
H42A C42 H42B 109.5 . . ?
C39 C42 H42C 109.5 . . ?
H42A C42 H42C 109.5 . . ?
H42B C42 H42C 109.5 . . ?
N2 C1_1 C3_1 109.4(2) . . ?
N2 C1_1 C4_1 116.3(3) . . ?
C3_1 C1_1 C4_1 106.8(3) . . ?
N2 C1_1 C2_1 107.7(3) . . ?
C3_1 C1_1 C2_1 106.4(3) . . ?
C4_1 C1_1 C2_1 109.8(2) . . ?
C1_1 C2_1 H2A_1 109.5 . . ?
C1_1 C2_1 H2B_1 109.5 . . ?
H2A_1 C2_1 H2B_1 109.5 . . ?
C1_1 C2_1 H2C_1 109.5 . . ?
H2A_1 C2_1 H2C_1 109.5 . . ?
H2B_1 C2_1 H2C_1 109.5 . . ?
C1_1 C3_1 H3A_1 109.5 . . ?
C1_1 C3_1 H3B_1 109.5 . . ?
H3A_1 C3_1 H3B_1 109.5 . . ?
C1_1 C3_1 H3C_1 109.5 . . ?
H3A_1 C3_1 H3C_1 109.5 . . ?
H3B_1 C3_1 H3C_1 109.5 . . ?
C1_1 C4_1 H4A_1 109.5 . . ?
C1_1 C4_1 H4B_1 109.5 . . ?
H4A_1 C4_1 H4B_1 109.5 . . ?
C1_1 C4_1 H4C_1 109.5 . . ?
H4A_1 C4_1 H4C_1 109.5 . . ?
H4B_1 C4_1 H4C_1 109.5 . . ?
N2 C1_10 C4_10 107.2(3) . . ?
N2 C1_10 C3_10 110.9(3) . . ?
C4_10 C1_10 C3_10 107.2(3) . . ?
N2 C1_10 C2_10 115.2(4) . . ?
C4_10 C1_10 C2_10 109.7(3) . . ?
C3_10 C1_10 C2_10 106.4(3) . . ?
C1_10 C2_10 H2A_10 109.5 . . ?
C1_10 C2_10 H2B_10 109.5 . . ?
H2A_10 C2_10 H2B_10 109.5 . . ?
C1_10 C2_10 H2C_10 109.5 . . ?
H2A_10 C2_10 H2C_10 109.5 . . ?
H2B_10 C2_10 H2C_10 109.5 . . ?
C1_10 C3_10 H3A_10 109.5 . . ?
C1_10 C3_10 H3B_10 109.5 . . ?
H3A_10 C3_10 H3B_10 109.5 . . ?
C1_10 C3_10 H3C_10 109.5 . . ?
H3A_10 C3_10 H3C_10 109.5 . . ?
H3B_10 C3_10 H3C_10 109.5 . . ?
C1_10 C4_10 H4A_10 109.5 . . ?
C1_10 C4_10 H4B_10 109.5 . . ?
H4A_10 C4_10 H4B_10 109.5 . . ?
C1_10 C4_10 H4C_10 109.5 . . ?
H4A_10 C4_10 H4C_10 109.5 . . ?
H4B_10 C4_10 H4C_10 109.5 . . ?

loop_
_geom_bond_atom_site_label_1
_geom_bond_atom_site_label_2
_geom_bond_distance
_geom_bond_site_symmetry_2
_geom_bond_publ_flag
Rh1 C2 2.0092(18) . ?
Rh1 B1 2.0287(19) . ?
Rh1 P2 2.3092(9) . ?
Rh1 P1 2.3136(8) . ?
Rh1 Cl1 2.4407(12) . ?
P1 C12 1.818(2) . ?
P1 C13 1.821(2) . ?
P1 C14 1.822(2) . ?
C1 C2 1.336(3) . ?
C1 N1 1.446(2) . ?
C1 C3 1.512(3) . ?
N1 B1 1.421(2) . ?
N1 C8 1.501(2) . ?
B1 C15 1.591(2) . ?
Rh2 B2 2.010(2) . ?
Rh2 C25 2.0127(18) . ?
Rh2 P3 2.2837(8) . ?
Rh2 P4 2.3218(9) . ?
Rh2 Cl2 2.4436(13) . ?
P2 C7 1.816(2) . ?
P2 C5 1.822(2) . ?
P2 C6 1.8285(19) . ?
C2 C4 1.520(2) . ?
N2 B2 1.427(2) . ?
N2 C24 1.441(2) . ?
N2 C1_10 1.495(5) . ?
N2 C1_1 1.511(4) . ?
B2 C34 1.590(2) . ?
C3 H3A 0.9800 . ?
C3 H3B 0.9800 . ?
C3 H3C 0.9800 . ?
P3 C30 1.813(2) . ?
P3 C28 1.813(2) . ?
P3 C29 1.814(2) . ?
C4 H4A 0.9800 . ?
C4 H4B 0.9800 . ?
C4 H4C 0.9800 . ?
P4 C33 1.813(2) . ?
P4 C31 1.823(2) . ?
P4 C32 1.824(3) . ?
C5 H5A 0.9800 . ?
C5 H5B 0.9800 . ?
C5 H5C 0.9800 . ?
C6 H6A 0.9800 . ?
C6 H6B 0.9800 . ?
C6 H6C 0.9800 . ?
C7 H7A 0.9800 . ?
C7 H7B 0.9800 . ?
C7 H7C 0.9800 . ?
C8 C11 1.526(3) . ?
C8 C9 1.537(3) . ?
C8 C10 1.542(3) . ?
C9 H9A 0.9800 . ?
C9 H9B 0.9800 . ?
C9 H9C 0.9800 . ?
C11 H11A 0.9800 . ?
C11 H11B 0.9800 . ?
C11 H11C 0.9800 . ?
C10 H10A 0.9800 . ?
C10 H10B 0.9800 . ?
C10 H10C 0.9800 . ?
C12 H12A 0.9800 . ?
C12 H12B 0.9800 . ?
C12 H12C 0.9800 . ?
C14 H14A 0.9800 . ?
C14 H14B 0.9800 . ?
C14 H14C 0.9800 . ?
C13 H13A 0.9800 . ?
C13 H13B 0.9800 . ?
C13 H13C 0.9800 . ?
C17 C18 1.386(3) . ?
C17 C16 1.396(2) . ?
C17 H17 0.9500 . ?
C16 C15 1.412(2) . ?
C16 C21 1.511(2) . ?
C15 C20 1.412(2) . ?
C19 C18 1.389(3) . ?
C19 C20 1.396(2) . ?
C19 H19 0.9500 . ?
C18 C22 1.514(2) . ?
C20 C23 1.502(2) . ?
C21 H21A 0.9800 . ?
C21 H21B 0.9800 . ?
C21 H21C 0.9800 . ?
C22 H22A 0.9800 . ?
C22 H22B 0.9800 . ?
C22 H22C 0.9800 . ?
C23 H23A 0.9800 . ?
C23 H23B 0.9800 . ?
C23 H23C 0.9800 . ?
C24 C25 1.337(3) . ?
C24 C26 1.506(2) . ?
C25 C27 1.514(2) . ?
C26 H26A 0.9800 . ?
C26 H26B 0.9800 . ?
C26 H26C 0.9800 . ?
C27 H27A 0.9800 . ?
C27 H27B 0.9800 . ?
C27 H27C 0.9800 . ?
C28 H28A 0.9800 . ?
C28 H28B 0.9800 . ?
C28 H28C 0.9800 . ?
C29 H29A 0.9800 . ?
C29 H29B 0.9800 . ?
C29 H29C 0.9800 . ?
C30 H30A 0.9800 . ?
C30 H30B 0.9800 . ?
C30 H30C 0.9800 . ?
C31 H31A 0.9800 . ?
C31 H31B 0.9800 . ?
C31 H31C 0.9800 . ?
C32 H32A 0.9800 . ?
C32 H32B 0.9800 . ?
C32 H32C 0.9800 . ?
C33 H33A 0.9800 . ?
C33 H33B 0.9800 . ?
C33 H33C 0.9800 . ?
C34 C39 1.411(2) . ?
C34 C35 1.412(2) . ?
C35 C36 1.398(2) . ?
C35 C40 1.506(2) . ?
C36 C37 1.386(3) . ?
C36 H36 0.9500 . ?
C37 C38 1.388(2) . ?
C37 C41 1.512(2) . ?
C38 C39 1.398(2) . ?
C38 H38 0.9500 . ?
C39 C42 1.511(2) . ?
C40 H40A 0.9800 . ?
C40 H40B 0.9800 . ?
C40 H40C 0.9800 . ?
C41 H41A 0.9800 . ?
C41 H41B 0.9800 . ?
C41 H41C 0.9800 . ?
C42 H42A 0.9800 . ?
C42 H42B 0.9800 . ?
C42 H42C 0.9800 . ?
C1_1 C3_1 1.530(4) . ?
C1_1 C4_1 1.531(4) . ?
C1_1 C2_1 1.541(3) . ?
C2_1 H2A_1 0.9800 . ?
C2_1 H2B_1 0.9800 . ?
C2_1 H2C_1 0.9800 . ?
C3_1 H3A_1 0.9800 . ?
C3_1 H3B_1 0.9800 . ?
C3_1 H3C_1 0.9800 . ?
C4_1 H4A_1 0.9800 . ?
C4_1 H4B_1 0.9800 . ?
C4_1 H4C_1 0.9800 . ?
C1_10 C4_10 1.530(4) . ?
C1_10 C3_10 1.531(4) . ?
C1_10 C2_10 1.541(3) . ?
C2_10 H2A_10 0.9800 . ?
C2_10 H2B_10 0.9800 . ?
C2_10 H2C_10 0.9800 . ?
C3_10 H3A_10 0.9800 . ?
C3_10 H3B_10 0.9800 . ?
C3_10 H3C_10 0.9800 . ?
C4_10 H4A_10 0.9800 . ?
C4_10 H4B_10 0.9800 . ?
C4_10 H4C_10 0.9800 . ?

loop_
_geom_torsion_atom_site_label_1
_geom_torsion_atom_site_label_2
_geom_torsion_atom_site_label_3
_geom_torsion_atom_site_label_4
_geom_torsion
_geom_torsion_site_symmetry_1
_geom_torsion_site_symmetry_2
_geom_torsion_site_symmetry_3
_geom_torsion_site_symmetry_4
_geom_torsion_publ_flag
C2 C1 N1 B1 11.1(2) . . . . ?
C3 C1 N1 B1 -155.7(2) . . . . ?
C2 C1 N1 C8 -164.21(16) . . . . ?
C3 C1 N1 C8 29.0(3) . . . . ?
C1 N1 B1 C15 154.90(17) . . . . ?
C8 N1 B1 C15 -30.2(3) . . . . ?
C1 N1 B1 Rh1 -17.48(19) . . . . ?
C8 N1 B1 Rh1 157.41(14) . . . . ?
N1 C1 C2 C4 -173.25(17) . . . . ?
C3 C1 C2 C4 -6.5(3) . . . . ?
N1 C1 C2 Rh1 -0.3(2) . . . . ?
C3 C1 C2 Rh1 166.46(18) . . . . ?
C24 N2 B2 C34 144.29(17) . . . . ?
C1_10 N2 B2 C34 -41.8(3) . . . . ?
C1_1 N2 B2 C34 -29.5(3) . . . . ?
C24 N2 B2 Rh2 -23.40(18) . . . . ?
C1_10 N2 B2 Rh2 150.6(2) . . . . ?
C1_1 N2 B2 Rh2 162.8(2) . . . . ?
B1 N1 C8 C11 -5.6(2) . . . . ?
C1 N1 C8 C11 168.73(16) . . . . ?
B1 N1 C8 C9 114.23(19) . . . . ?
C1 N1 C8 C9 -71.4(2) . . . . ?
B1 N1 C8 C10 -122.89(19) . . . . ?
C1 N1 C8 C10 51.4(2) . . . . ?
C18 C17 C16 C15 -0.8(3) . . . . ?
C18 C17 C16 C21 178.75(16) . . . . ?
C17 C16 C15 C20 1.9(2) . . . . ?
C21 C16 C15 C20 -177.61(15) . . . . ?
C17 C16 C15 B1 -175.77(15) . . . . ?
C21 C16 C15 B1 4.8(2) . . . . ?
N1 B1 C15 C20 118.1(2) . . . . ?
Rh1 B1 C15 C20 -69.30(18) . . . . ?
N1 B1 C15 C16 -64.4(2) . . . . ?
Rh1 B1 C15 C16 108.22(15) . . . . ?
C16 C17 C18 C19 -0.8(3) . . . . ?
C16 C17 C18 C22 -179.90(17) . . . . ?
C20 C19 C18 C17 1.2(2) . . . . ?
C20 C19 C18 C22 -179.71(16) . . . . ?
C18 C19 C20 C15 0.0(2) . . . . ?
C18 C19 C20 C23 -179.11(15) . . . . ?
C16 C15 C20 C19 -1.5(2) . . . . ?
B1 C15 C20 C19 176.09(15) . . . . ?
C16 C15 C20 C23 177.56(15) . . . . ?
B1 C15 C20 C23 -4.9(2) . . . . ?
B2 N2 C24 C25 10.4(2) . . . . ?
C1_10 N2 C24 C25 -163.4(3) . . . . ?
C1_1 N2 C24 C25 -175.3(2) . . . . ?
B2 N2 C24 C26 -166.72(17) . . . . ?
C1_10 N2 C24 C26 19.5(3) . . . . ?
C1_1 N2 C24 C26 7.6(3) . . . . ?
N2 C24 C25 C27 -178.01(16) . . . . ?
C26 C24 C25 C27 -0.9(3) . . . . ?
N2 C24 C25 Rh2 6.7(2) . . . . ?
C26 C24 C25 Rh2 -176.20(14) . . . . ?
N2 B2 C34 C39 -64.2(2) . . . . ?
Rh2 B2 C34 C39 103.82(16) . . . . ?
N2 B2 C34 C35 120.0(2) . . . . ?
Rh2 B2 C34 C35 -72.03(19) . . . . ?
C39 C34 C35 C36 0.0(2) . . . . ?
B2 C34 C35 C36 175.79(15) . . . . ?
C39 C34 C35 C40 179.38(15) . . . . ?
B2 C34 C35 C40 -4.8(3) . . . . ?
C34 C35 C36 C37 0.4(3) . . . . ?
C40 C35 C36 C37 -179.02(16) . . . . ?
C35 C36 C37 C38 -0.2(2) . . . . ?
C35 C36 C37 C41 179.84(16) . . . . ?
C36 C37 C38 C39 -0.4(3) . . . . ?
C41 C37 C38 C39 179.59(16) . . . . ?
C37 C38 C39 C34 0.7(3) . . . . ?
C37 C38 C39 C42 -178.13(16) . . . . ?
C35 C34 C39 C38 -0.5(2) . . . . ?
B2 C34 C39 C38 -176.66(15) . . . . ?
C35 C34 C39 C42 178.29(16) . . . . ?
B2 C34 C39 C42 2.1(2) . . . . ?
B2 N2 C1_1 C3_1 -8.3(4) . . . . ?
C24 N2 C1_1 C3_1 178.6(2) . . . . ?
B2 N2 C1_1 C4_1 112.7(3) . . . . ?
C24 N2 C1_1 C4_1 -60.4(3) . . . . ?
B2 N2 C1_1 C2_1 -123.6(3) . . . . ?
C24 N2 C1_1 C2_1 63.3(3) . . . . ?
B2 N2 C1_10 C4_10 95.7(3) . . . . ?
C24 N2 C1_10 C4_10 -91.5(3) . . . . ?
B2 N2 C1_10 C3_10 -21.0(4) . . . . ?
C24 N2 C1_10 C3_10 151.8(3) . . . . ?
B2 N2 C1_10 C2_10 -142.0(3) . . . . ?
C24 N2 C1_10 C2_10 30.9(4) . . . . ?
